data_7060449
loop_
_publ_author_name
'Kakati, Praachi'
'Singh, Preeti'
'Yadav, Priyanka'
'Awasthi, Satish Kumar'

_publ_section_title
;
 Aiding the versatility of simple ammonium ionic liquids by the synthesis
 of bioactive 1,2,3,4-tetrahydropyrimidine, 2-aminothiazole and
 quinazolinone derivatives
;
_journal_issue 15
_journal_name_full 'New Journal of Chemistry'
_journal_page_first 6724
_journal_page_last 6738
_journal_paper_doi 10.1039/D1NJ00280E
_journal_volume 45
_journal_year 2021
_chemical_formula_moiety '4(C14 Cl N2 O3)'
_chemical_formula_sum 'C56 Cl4 N8 O12'
_chemical_formula_weight 1118.48
_space_group_crystal_system triclinic
_space_group_IT_number 2
_space_group_name_Hall '-P 1'
_space_group_name_H-M_alt 'P -1'
_symmetry_Int_Tables_number 2
_atom_sites_solution_primary iterative
_audit_creation_date 2019-10-16
_audit_creation_method
;
Olex2 1.2
(compiled 2018.05.29 svn.r3508 for OlexSys, GUI svn.r5506)
;
_audit_update_record
;
2019-10-16 deposited with the CCDC.	2021-03-10 downloaded from the CCDC.
;
_cell_angle_alpha 90
_cell_angle_beta 108.876(4)
_cell_angle_gamma 90
_cell_formula_units_Z 1
_cell_length_a 12.4372(5)
_cell_length_b 7.2932(2)
_cell_length_c 16.2417(6)
_cell_measurement_reflns_used 4183
_cell_measurement_temperature 298.8(6)
_cell_measurement_theta_max 27.6000
_cell_measurement_theta_min 3.6090
_cell_volume 1394.01(9)
_computing_cell_refinement 'CrysAlisPro 1.171.40.61a (Rigaku OD, 2019)'
_computing_data_collection 'CrysAlisPro 1.171.40.61a (Rigaku OD, 2019)'
_computing_data_reduction 'CrysAlisPro 1.171.40.61a (Rigaku OD, 2019)'
_computing_molecular_graphics 'Olex2 (Dolomanov et al., 2009)'
_computing_publication_material 'Olex2 (Dolomanov et al., 2009)'
_computing_structure_refinement 'olex2.refine (Bourhis et al., 2015)'
_computing_structure_solution 'olex2.solve (Bourhis et al., 2015)'
_diffrn_ambient_environment air
_diffrn_ambient_temperature 298.8(6)
_diffrn_detector 'CCD plate'
_diffrn_detector_area_resol_mean 15.9853
_diffrn_detector_type Sapphire3
_diffrn_measured_fraction_theta_full 0.8715
_diffrn_measured_fraction_theta_max 0.8715
_diffrn_measurement_details
;
List of Runs (angles in degrees, time in seconds):

  # Type    Start    End  Width  t~exp~   \w     \q     \k     \f   Frames
#--------------------------------------------------------------------------
  1  \w    -11.00  25.00   1.00    2.00    --  -14.36 -99.00 -30.00   36
  2  \w    -22.00  42.00   1.00    2.00    --  -14.36  57.00  60.00   64
  3  \w      2.00  86.00   1.00    2.00    --   18.43  57.00 120.00   84
  4  \w    -39.00  45.00   1.00    2.00    --   18.43 -77.00 -30.00   84
  5  \w    -19.00  57.00   1.00    2.00    --   18.43 -99.00-120.00   76
  6  \w      6.00  86.00   1.00    2.00    --   18.43  57.00 -60.00   80
  7  \w      3.00  80.00   1.00    2.00    --   18.43  57.00-150.00   77
  8  \w     -7.00  85.00   1.00    2.00    --   18.43  19.00  60.00   92
  9  \w     -3.00  67.00   1.00    2.00    --   18.43-116.00 127.54   70
;
_diffrn_measurement_device 'four-circle diffractometer'
_diffrn_measurement_device_type 'Xcalibur, Sapphire3'
_diffrn_measurement_method '\w scans'
_diffrn_orient_matrix_type 'CrysAlisPro convention (1999,Acta A55,543-557)'
_diffrn_orient_matrix_UB_11 -0.0541936000
_diffrn_orient_matrix_UB_12 -0.0119236000
_diffrn_orient_matrix_UB_13 -0.0317637000
_diffrn_orient_matrix_UB_21 0.0263502000
_diffrn_orient_matrix_UB_22 -0.0222075000
_diffrn_orient_matrix_UB_23 -0.0314716000
_diffrn_orient_matrix_UB_31 0.0006619000
_diffrn_orient_matrix_UB_32 -0.0939206000
_diffrn_orient_matrix_UB_33 0.0114742000
_diffrn_radiation_monochromator graphite
_diffrn_radiation_probe x-ray
_diffrn_radiation_type 'Mo K\a'
_diffrn_radiation_wavelength 0.71073
_diffrn_reflns_av_R_equivalents 0.0810
_diffrn_reflns_av_unetI/netI 0.0717
_diffrn_reflns_limit_h_max 15
_diffrn_reflns_limit_h_min -16
_diffrn_reflns_limit_k_max 10
_diffrn_reflns_limit_k_min -9
_diffrn_reflns_limit_l_max 22
_diffrn_reflns_limit_l_min -22
_diffrn_reflns_number 21213
_diffrn_reflns_theta_full 29.6046
_diffrn_reflns_theta_max 29.60
_diffrn_reflns_theta_min 3.33
_diffrn_source 'fine-focus sealed X-ray tube'
_diffrn_source_type 'Enhance (Mo) X-ray Source'
_exptl_absorpt_coefficient_mu 0.280
_exptl_absorpt_correction_type none
_exptl_crystal_density_diffrn 1.3322
_exptl_crystal_F_000 556.8877
_refine_diff_density_max 3.0207
_refine_diff_density_min -3.0934
_refine_diff_density_rms 0.2096
_refine_ls_d_res_high 0.7193
_refine_ls_d_res_low 6.1225
_refine_ls_goodness_of_fit_ref 2.6068
_refine_ls_hydrogen_treatment undef
_refine_ls_matrix_type full
_refine_ls_number_constraints 0
_refine_ls_number_parameters 161
_refine_ls_number_reflns 6822
_refine_ls_number_restraints 0
_refine_ls_restrained_S_all 2.6068
_refine_ls_R_factor_all 0.2272
_refine_ls_R_factor_gt 0.1831
_refine_ls_shift/su_max 0.7017
_refine_ls_shift/su_mean 0.2042
_refine_ls_structure_factor_coef Fsqd
_refine_ls_weighting_details 'w=1/[\s^2^(Fo^2^)+(0.1P)^2^] where P=(Fo^2^+2Fc^2^)/3'
_refine_ls_weighting_scheme calc
_refine_ls_wR_factor_gt 0.4501
_refine_ls_wR_factor_ref 0.4857
_reflns_Friedel_coverage 0.0
_reflns_limit_h_max 15
_reflns_limit_h_min -16
_reflns_limit_k_max 10
_reflns_limit_k_min -9
_reflns_limit_l_max 22
_reflns_limit_l_min 0
_reflns_number_gt 4282
_reflns_number_total 6822
_reflns_threshold_expression I>=2u(I)
_cod_data_source_file d1nj00280e2.cif
_cod_data_source_block IL-9
_cod_depositor_comments 'Adding full bibliography for 7060449--7060450.cif.'
_cod_database_code 7060449
_chemical_oxdiff_formula 'C14 H15 Cl N2 O3'
_chemical_oxdiff_usercomment 07-010-2019
_reflns_odcompleteness_completeness 99.68
_reflns_odcompleteness_iscentric 1
_reflns_odcompleteness_theta 26.32
_olex2_refinement_description
;
;
_olex2_submission_special_instructions 'No special instructions were received'
_oxdiff_exptl_absorpt_empirical_details
;
Empirical correction (ABSPACK) includes:
;
_oxdiff_exptl_absorpt_empirical_full_max 1.145
_oxdiff_exptl_absorpt_empirical_full_min 0.776

loop_
_space_group_symop_id
_space_group_symop_operation_xyz
1 x,y,z
2 -x,-y,-z

loop_
_atom_site_label
_atom_site_type_symbol
_atom_site_fract_x
_atom_site_fract_y
_atom_site_fract_z
_atom_site_U_iso_or_equiv
_atom_site_adp_type
_atom_site_occupancy
_atom_site_refinement_flags_posn
Cl01 Cl 1.0561(2) -0.1519(3) 0.60718(17) 0.0809(8) Uiso 1.000000 .
Cl02 Cl 0.4435(2) 0.3481(3) 0.89313(17) 0.0785(8) Uiso 1.000000 .
O003 O 0.7707(4) 0.9481(6) 0.7595(3) 0.0411(11) Uiso 1.000000 .
O004 O 0.7293(4) 0.4484(6) 0.7399(3) 0.0412(11) Uiso 1.000000 .
O005 O 0.2997(4) 0.7635(6) 0.5123(3) 0.0435(11) Uiso 1.000000 .
O006 O 1.2007(4) 0.2633(6) 0.9876(3) 0.0431(11) Uiso 1.000000 .
O007 O 1.2145(4) 0.5592(7) 1.0173(3) 0.0532(13) Uiso 1.000000 .
O008 O 0.2854(4) 1.0591(7) 0.4828(3) 0.0554(14) Uiso 1.000000 .
N009 N 0.6134(4) 0.7857(7) 0.6888(3) 0.0330(12) Uiso 1.000000 .
N00A N 0.8905(4) 0.6034(7) 0.8158(3) 0.0338(12) Uiso 1.000000 .
N00B N 0.8871(4) 0.2866(7) 0.8119(3) 0.0337(12) Uiso 1.000000 .
N00C N 0.6097(4) 1.1036(7) 0.6843(3) 0.0365(12) Uiso 1.000000 .
C00D C 0.8317(5) 0.4426(8) 0.7866(4) 0.0346(14) Uiso 1.000000 .
C00E C 0.4391(5) 0.7529(8) 0.7280(4) 0.0312(13) Uiso 1.000000 .
C00F C 0.4873(5) 0.7786(8) 0.6539(4) 0.0323(13) Uiso 1.000000 .
C00G C 0.4446(5) 0.9465(7) 0.5985(4) 0.0297(13) Uiso 1.000000 .
C00H C 0.6684(5) 0.9428(8) 0.7138(4) 0.0341(14) Uiso 1.000000 .
C00I C 1.0553(5) 0.4490(8) 0.9008(4) 0.0305(13) Uiso 1.000000 .
C00J C 1.0607(5) 0.2526(8) 0.7727(4) 0.0323(13) Uiso 1.000000 .
C00K C 0.5057(5) 1.1057(8) 0.6183(4) 0.0323(13) Uiso 1.000000 .
C00L C 0.9948(5) 0.6049(8) 0.8823(4) 0.0333(14) Uiso 1.000000 .
C00M C 1.0126(5) 0.2790(8) 0.8468(4) 0.0334(14) Uiso 1.000000 .
C00N C 1.1629(5) 0.4355(8) 0.9735(4) 0.0352(14) Uiso 1.000000 .
C00O C 0.3381(5) 0.9354(8) 0.5266(4) 0.0352(14) Uiso 1.000000 .
C00P C 1.0414(6) 0.0844(9) 0.7286(4) 0.0431(16) Uiso 1.000000 .
C00Q C 0.4586(6) 0.5862(9) 0.7700(4) 0.0410(15) Uiso 1.000000 .
C00R C 0.4741(6) 1.2850(9) 0.5753(4) 0.0454(17) Uiso 1.000000 .
C00S C 1.0262(6) 0.7857(10) 0.9254(5) 0.0474(17) Uiso 1.000000 .
C00T C 0.3773(6) 0.8871(10) 0.7515(5) 0.0475(17) Uiso 1.000000 .
C00U C 1.1228(6) 0.3872(10) 0.7484(5) 0.0479(17) Uiso 1.000000 .
C00V C 1.0831(6) 0.0583(10) 0.6608(5) 0.0479(17) Uiso 1.000000 .
C00W C 1.3070(6) 0.2355(10) 1.0596(5) 0.0473(17) Uiso 1.000000 .
C00X C 1.1445(7) 0.1909(10) 0.6357(5) 0.0521(18) Uiso 1.000000 .
C00Y C 0.1936(6) 0.7368(9) 0.4409(5) 0.0452(17) Uiso 1.000000 .
C00Z C 0.4177(6) 0.5590(10) 0.8385(5) 0.0473(17) Uiso 1.000000 .
C010 C 0.3552(7) 0.6915(11) 0.8635(5) 0.056(2) Uiso 1.000000 .
C011 C 0.3354(6) 0.8545(10) 0.8218(5) 0.0500(18) Uiso 1.000000 .
C012 C 1.1644(6) 0.3545(10) 0.6780(5) 0.0496(18) Uiso 1.000000 .
C013 C 0.1657(8) 0.5346(12) 0.4411(6) 0.070(2) Uiso 1.000000 .
C014 C 1.3342(8) 0.0338(13) 1.0587(6) 0.074(3) Uiso 1.000000 .

loop_
_geom_angle_atom_site_label_1
_geom_angle_atom_site_label_2
_geom_angle_atom_site_label_3
_geom_angle
_geom_angle_site_symmetry_1
_geom_angle_site_symmetry_3
_geom_angle_publ_flag
C00Y O005 C00O 116.4(5) . . ?
C00W O006 C00N 116.3(5) . . ?
C00H N009 C00F 121.5(5) . . ?
C00L N00A C00D 122.0(5) . . ?
C00M N00B C00D 122.0(5) . . ?
C00K N00C C00H 122.2(5) . . ?
N00A C00D O004 120.0(5) . . ?
N00B C00D O004 122.7(5) . . ?
N00B C00D N00A 117.3(5) . . ?
C00Q C00E C00F 116.7(5) . . ?
C00T C00E C00F 122.1(6) . . ?
C00T C00E C00Q 121.1(6) . . ?
C00E C00F N009 109.9(5) . . ?
C00G C00F N009 108.9(5) . . ?
C00G C00F C00E 114.8(5) . . ?
C00K C00G C00F 119.2(5) . . ?
C00O C00G C00F 119.1(5) . . ?
C00O C00G C00K 121.8(5) . . ?
N009 C00H O003 122.2(5) . . ?
N00C C00H O003 120.1(5) . . ?
N00C C00H N009 117.7(5) . . ?
C00M C00I C00L 119.9(5) . . ?
C00N C00I C00L 122.3(5) . . ?
C00N C00I C00M 117.9(5) . . ?
C00P C00J C00M 118.0(5) . . ?
C00U C00J C00M 122.3(6) . . ?
C00U C00J C00P 119.7(6) . . ?
C00G C00K N00C 118.7(5) . . ?
C00R C00K N00C 114.5(5) . . ?
C00R C00K C00G 126.8(5) . . ?
C00I C00L N00A 118.7(5) . . ?
C00S C00L N00A 114.2(5) . . ?
C00S C00L C00I 127.1(6) . . ?
C00I C00M N00B 108.7(5) . . ?
C00J C00M N00B 109.7(5) . . ?
C00J C00M C00I 114.1(5) . . ?
O007 C00N O006 121.0(6) . . ?
C00I C00N O006 112.2(5) . . ?
C00I C00N O007 126.8(6) . . ?
O008 C00O O005 120.3(6) . . ?
C00G C00O O005 111.9(5) . . ?
C00G C00O O008 127.8(6) . . ?
C00V C00P C00J 118.9(6) . . ?
C00Z C00Q C00E 118.4(6) . . ?
C011 C00T C00E 119.2(6) . . ?
C012 C00U C00J 119.5(6) . . ?
C00P C00V Cl01 117.5(5) . . ?
C00X C00V Cl01 120.5(6) . . ?
C00X C00V C00P 122.1(7) . . ?
C014 C00W O006 105.9(6) . . ?
C012 C00X C00V 119.7(7) . . ?
C013 C00Y O005 106.1(6) . . ?
C00Q C00Z Cl02 118.6(6) . . ?
C010 C00Z Cl02 119.6(6) . . ?
C010 C00Z C00Q 121.7(7) . . ?
C011 C010 C00Z 119.8(7) . . ?
C010 C011 C00T 119.7(7) . . ?
C00X C012 C00U 120.0(7) . . ?

loop_
_geom_bond_atom_site_label_1
_geom_bond_atom_site_label_2
_geom_bond_distance
_geom_bond_site_symmetry_2
_geom_bond_publ_flag
Cl01 C00V 1.741(8) . ?
Cl02 C00Z 1.753(7) . ?
O003 C00H 1.250(7) . ?
O004 C00D 1.255(7) . ?
O005 C00O 1.335(7) . ?
O005 C00Y 1.461(8) . ?
O006 C00N 1.335(7) . ?
O006 C00W 1.469(8) . ?
O007 C00N 1.199(7) . ?
O008 C00O 1.203(7) . ?
N009 C00F 1.487(8) . ?
N009 C00H 1.328(7) . ?
N00A C00D 1.382(8) . ?
N00A C00L 1.394(7) . ?
N00B C00D 1.325(8) . ?
N00B C00M 1.480(8) . ?
N00C C00H 1.383(8) . ?
N00C C00K 1.388(8) . ?
C00E C00F 1.520(9) . ?
C00E C00Q 1.377(9) . ?
C00E C00T 1.372(9) . ?
C00F C00G 1.510(8) . ?
C00G C00K 1.368(8) . ?
C00G C00O 1.457(8) . ?
C00I C00L 1.343(8) . ?
C00I C00M 1.512(8) . ?
C00I C00N 1.473(8) . ?
C00J C00M 1.520(9) . ?
C00J C00P 1.401(9) . ?
C00J C00U 1.383(9) . ?
C00K C00R 1.474(9) . ?
C00L C00S 1.484(9) . ?
C00P C00V 1.374(10) . ?
C00Q C00Z 1.380(10) . ?
C00T C011 1.422(10) . ?
C00U C012 1.420(10) . ?
C00V C00X 1.373(10) . ?
C00W C014 1.511(12) . ?
C00X C012 1.359(10) . ?
C00Y C013 1.515(11) . ?
C00Z C010 1.381(11) . ?
C010 C011 1.351(10) . ?
